data_4342224
loop_
_publ_author_name
'Maity, Suvendu'
'Kundu, Suman'
'Saha Roy, Amit'
'Weyherm\"uller, Thomas'
'Ghosh, Prasanta'

_publ_section_title
;
 Orthometalation of Dibenzo[1,2]quinoxaline with Ruthenium(II/III),
 Osmium(II/III/IV), and Rhodium(III) Ions and Orthometalated [RuNO](6/7)
 Derivatives.
;
_journal_issue 4
_journal_name_full 'Inorganic chemistry'
_journal_page_first 1384
_journal_page_last 1394
_journal_paper_doi 10.1021/ic502320m
_journal_volume 54
_journal_year 2015
_chemical_compound_source 'dichloromethane, hexane'
_chemical_formula_sum 'C52 H39 Cl2 N2 P2 Ru'
_chemical_formula_weight 925.76
_chemical_name_systematic
; 
 ? 
;
_space_group_IT_number 14
_symmetry_cell_setting monoclinic
_symmetry_Int_Tables_number 14
_symmetry_space_group_name_Hall '-P 2ybc'
_symmetry_space_group_name_H-M 'P 1 21/c 1'
_atom_sites_solution_hydrogens geom
_atom_sites_solution_primary direct
_atom_sites_solution_secondary difmap
_audit_block_code WGT-PG-502-31
_audit_creation_date 2011-10-13
_audit_creation_method SHELXL-97
_cell_angle_alpha 90.00
_cell_angle_beta 96.541(6)
_cell_angle_gamma 90.00
_cell_formula_units_Z 4
_cell_length_a 11.9681(15)
_cell_length_b 13.3575(17)
_cell_length_c 29.6973(11)
_cell_measurement_reflns_used 139201
_cell_measurement_temperature 100(2)
_cell_measurement_theta_max 33.0997
_cell_measurement_theta_min 2.7647
_cell_volume 4716.6(9)
_computing_cell_refinement 'DENZO (Bruker AXS, 2006)'
_computing_data_collection 'DATCOL (Bruker AXS, 2006)'
_computing_data_reduction 'DENZO (Bruker AXS, 2006)'
_computing_structure_refinement 'SHELXL-97 (Sheldrick, 1997)'
_computing_structure_solution 'SHELXS-97 (Sheldrick, 1990)'
_diffrn_ambient_temperature 100(2)
_diffrn_detector_area_resol_mean 18.02
_diffrn_measured_fraction_theta_full 0.999
_diffrn_measured_fraction_theta_max 0.999
_diffrn_measurement_device_type 'Bruker AXS Enraf-Nonius KappaCCD'
_diffrn_measurement_method 'CCD \f- and \w-scans'
_diffrn_radiation_monochromator graphite
_diffrn_radiation_source '0.2 x 2mm^2^ focus rotating anode'
_diffrn_radiation_type MoK\a
_diffrn_radiation_wavelength 0.71073
_diffrn_reflns_av_R_equivalents 0.0585
_diffrn_reflns_av_sigmaI/netI 0.0417
_diffrn_reflns_limit_h_max 18
_diffrn_reflns_limit_h_min -18
_diffrn_reflns_limit_k_max 20
_diffrn_reflns_limit_k_min -20
_diffrn_reflns_limit_l_max 44
_diffrn_reflns_limit_l_min -45
_diffrn_reflns_number 129047
_diffrn_reflns_theta_full 33.08
_diffrn_reflns_theta_max 33.08
_diffrn_reflns_theta_min 2.96
_exptl_absorpt_coefficient_mu 0.549
_exptl_absorpt_correction_T_max 0.95976
_exptl_absorpt_correction_T_min 0.88121
_exptl_absorpt_correction_type gaussian
_exptl_absorpt_process_details 'SADABS (Bruker AXS, 2008)'
_exptl_crystal_colour orange
_exptl_crystal_density_diffrn 1.304
_exptl_crystal_density_method 'not measured'
_exptl_crystal_description prism
_exptl_crystal_F_000 1892
_exptl_crystal_size_max 0.27
_exptl_crystal_size_mid 0.15
_exptl_crystal_size_min 0.08
_platon_squeeze_details
;
two dichloromethane molecules in each void have been found to be disordered
over at least three sites
;
_refine_diff_density_max 0.779
_refine_diff_density_min -1.132
_refine_diff_density_rms 0.094
_refine_ls_extinction_method none
_refine_ls_goodness_of_fit_ref 1.033
_refine_ls_hydrogen_treatment constr
_refine_ls_matrix_type full
_refine_ls_number_parameters 532
_refine_ls_number_reflns 17873
_refine_ls_number_restraints 0
_refine_ls_restrained_S_all 1.033
_refine_ls_R_factor_all 0.0610
_refine_ls_R_factor_gt 0.0423
_refine_ls_shift/su_max 0.002
_refine_ls_shift/su_mean 0.000
_refine_ls_structure_factor_coef Fsqd
_refine_ls_weighting_details 'calc w=1/[\s^2^(Fo^2^)+(0.0451P)^2^+3.7111P] where P=(Fo^2^+2Fc^2^)/3'
_refine_ls_weighting_scheme calc
_refine_ls_wR_factor_gt 0.0967
_refine_ls_wR_factor_ref 0.1024
_reflns_number_gt 13893
_reflns_number_total 17873
_reflns_threshold_expression >2sigma(I)
_cod_data_source_file ic502320m_si_002.cif
_cod_data_source_block 1
_cod_depositor_comments 'Adding full bibliography for 4342224--4342227.cif.'
_cod_original_sg_symbol_Hall '-p 2ybc'
_cod_original_sg_symbol_H-M 'P 21/c'
_cod_database_code 4342224

loop_
_symmetry_equiv_pos_as_xyz
'x, y, z'
'-x, y+1/2, -z+1/2'
'-x, -y, -z'
'x, -y-1/2, z-1/2'

loop_
_atom_site_label
_atom_site_type_symbol
_atom_site_fract_x
_atom_site_fract_y
_atom_site_fract_z
_atom_site_U_iso_or_equiv
_atom_site_adp_type
_atom_site_occupancy
_atom_site_symmetry_multiplicity
_atom_site_calc_flag
_atom_site_refinement_flags
Ru1 Ru 0.981116(11) 0.926896(10) 0.127038(4) 0.01349(4) Uani 1 1 d .
Cl1 Cl 0.93899(4) 1.04112(3) 0.182408(14) 0.02119(8) Uani 1 1 d .
Cl2 Cl 1.00351(4) 1.04615(3) 0.066224(14) 0.01876(8) Uani 1 1 d .
N1 N 1.01542(12) 0.80651(11) 0.08516(5) 0.0155(3) Uani 1 1 d .
C2 C 1.04615(16) 0.80940(15) 0.04268(6) 0.0214(3) Uani 1 1 d .
H2 H 1.0509 0.8719 0.0277 0.026 Uiso 1 1 calc R
C3 C 1.0706(2) 0.72190(17) 0.02091(7) 0.0322(5) Uani 1 1 d .
H3 H 1.0968 0.7271 -0.0080 0.039 Uiso 1 1 calc R
N4 N 1.05956(17) 0.62994(14) 0.03822(6) 0.0315(4) Uani 1 1 d .
C5 C 1.02531(16) 0.62581(15) 0.08009(6) 0.0224(4) Uani 1 1 d .
C6 C 1.00580(14) 0.71424(13) 0.10367(6) 0.0162(3) Uani 1 1 d .
C7 C 1.00695(18) 0.53001(15) 0.10164(7) 0.0255(4) Uani 1 1 d .
C8 C 1.0192(2) 0.43922(17) 0.07825(8) 0.0353(5) Uani 1 1 d .
H8 H 1.0412 0.4406 0.0485 0.042 Uiso 1 1 calc R
C9 C 0.9995(2) 0.34876(17) 0.09812(9) 0.0405(6) Uani 1 1 d .
H9 H 1.0086 0.2882 0.0822 0.049 Uiso 1 1 calc R
C10 C 0.9662(2) 0.34591(17) 0.14185(9) 0.0388(5) Uani 1 1 d .
H10 H 0.9508 0.2835 0.1552 0.047 Uiso 1 1 calc R
C11 C 0.9557(2) 0.43361(15) 0.16564(8) 0.0304(4) Uani 1 1 d .
H11 H 0.9347 0.4307 0.1955 0.036 Uiso 1 1 calc R
C12 C 0.97580(17) 0.52758(15) 0.14626(7) 0.0249(4) Uani 1 1 d .
C13 C 0.97633(14) 0.71276(13) 0.14885(6) 0.0163(3) Uani 1 1 d .
C14 C 0.96295(15) 0.62081(14) 0.17111(6) 0.0197(3) Uani 1 1 d .
C15 C 0.93792(17) 0.62510(15) 0.21608(6) 0.0231(4) Uani 1 1 d .
H15 H 0.9288 0.5652 0.2325 0.028 Uiso 1 1 calc R
C16 C 0.92666(16) 0.71698(15) 0.23622(6) 0.0228(4) Uani 1 1 d .
H16 H 0.9111 0.7188 0.2669 0.027 Uiso 1 1 calc R
C17 C 0.93720(15) 0.80759(14) 0.21353(6) 0.0194(3) Uani 1 1 d .
H17 H 0.9269 0.8692 0.2285 0.023 Uiso 1 1 calc R
C18 C 0.96280(14) 0.80740(13) 0.16884(5) 0.0149(3) Uani 1 1 d .
P20 P 1.17946(4) 0.94126(3) 0.153300(15) 0.01587(8) Uani 1 1 d .
C21 C 1.22692(15) 0.89295(18) 0.21017(6) 0.0263(4) Uani 1 1 d .
C22 C 1.20967(18) 0.7926(2) 0.22036(9) 0.0407(6) Uani 1 1 d .
H22 H 1.1736 0.7495 0.1977 0.049 Uiso 1 1 calc R
C23 C 1.2450(2) 0.7548(3) 0.26362(10) 0.0587(10) Uani 1 1 d .
H23 H 1.2322 0.6866 0.2704 0.070 Uiso 1 1 calc R
C24 C 1.2986(2) 0.8172(3) 0.29642(9) 0.0654(11) Uani 1 1 d .
H24 H 1.3238 0.7915 0.3257 0.078 Uiso 1 1 calc R
C25 C 1.3154(3) 0.9164(3) 0.28676(8) 0.0586(9) Uani 1 1 d .
H25 H 1.3523 0.9589 0.3094 0.070 Uiso 1 1 calc R
C26 C 1.2791(2) 0.9551(2) 0.24418(7) 0.0375(5) Uani 1 1 d .
H26 H 1.2898 1.0241 0.2381 0.045 Uiso 1 1 calc R
C31 C 1.26645(14) 0.87720(13) 0.11559(6) 0.0173(3) Uani 1 1 d .
C32 C 1.33084(17) 0.79208(14) 0.12645(7) 0.0255(4) Uani 1 1 d .
H32 H 1.3329 0.7632 0.1558 0.031 Uiso 1 1 calc R
C33 C 1.3920(2) 0.74931(16) 0.09444(8) 0.0331(5) Uani 1 1 d .
H33 H 1.4363 0.6915 0.1021 0.040 Uiso 1 1 calc R
C34 C 1.38929(18) 0.78984(16) 0.05160(8) 0.0297(4) Uani 1 1 d .
H34 H 1.4301 0.7590 0.0297 0.036 Uiso 1 1 calc R
C35 C 1.32692(16) 0.87562(15) 0.04044(7) 0.0245(4) Uani 1 1 d .
H35 H 1.3259 0.9043 0.0111 0.029 Uiso 1 1 calc R
C36 C 1.26602(15) 0.91934(14) 0.07236(6) 0.0210(3) Uani 1 1 d .
H36 H 1.2237 0.9784 0.0648 0.025 Uiso 1 1 calc R
C41 C 1.24650(15) 1.06471(14) 0.15470(6) 0.0190(3) Uani 1 1 d .
C42 C 1.18646(17) 1.15354(15) 0.15530(6) 0.0228(4) Uani 1 1 d .
H42 H 1.1066 1.1522 0.1529 0.027 Uiso 1 1 calc R
C43 C 1.24330(19) 1.24438(16) 0.15946(7) 0.0295(4) Uani 1 1 d .
H43 H 1.2018 1.3049 0.1599 0.035 Uiso 1 1 calc R
C44 C 1.3597(2) 1.24789(17) 0.16293(7) 0.0304(4) Uani 1 1 d .
H44 H 1.3978 1.3103 0.1662 0.036 Uiso 1 1 calc R
C45 C 1.41976(19) 1.15984(18) 0.16161(8) 0.0334(5) Uani 1 1 d .
H45 H 1.4995 1.1616 0.1636 0.040 Uiso 1 1 calc R
C46 C 1.36379(17) 1.06881(17) 0.15733(8) 0.0293(4) Uani 1 1 d .
H46 H 1.4056 1.0086 0.1562 0.035 Uiso 1 1 calc R
P50 P 0.78338(4) 0.91496(3) 0.103732(14) 0.01538(8) Uani 1 1 d .
C51 C 0.70153(16) 0.86369(19) 0.14668(6) 0.0284(4) Uani 1 1 d .
C52 C 0.6440(2) 0.9281(3) 0.17309(8) 0.0487(8) Uani 1 1 d .
H52 H 0.6457 0.9982 0.1678 0.058 Uiso 1 1 calc R
C53 C 0.5846(3) 0.8911(4) 0.20681(10) 0.0779(14) Uani 1 1 d .
H53 H 0.5459 0.9362 0.2243 0.094 Uiso 1 1 calc R
C54 C 0.5808(2) 0.7924(4) 0.21524(10) 0.0834(15) Uani 1 1 d .
H54 H 0.5387 0.7681 0.2382 0.100 Uiso 1 1 calc R
C55 C 0.6384(2) 0.7263(3) 0.19034(10) 0.0654(11) Uani 1 1 d .
H55 H 0.6358 0.6565 0.1963 0.078 Uiso 1 1 calc R
C56 C 0.70044(18) 0.7620(2) 0.15646(8) 0.0395(6) Uani 1 1 d .
H56 H 0.7418 0.7166 0.1401 0.047 Uiso 1 1 calc R
C61 C 0.74779(14) 0.84010(12) 0.05229(6) 0.0159(3) Uani 1 1 d .
C62 C 0.67351(16) 0.75886(14) 0.04881(7) 0.0216(3) Uani 1 1 d .
H62 H 0.6368 0.7397 0.0742 0.026 Uiso 1 1 calc R
C63 C 0.65311(17) 0.70583(14) 0.00824(7) 0.0248(4) Uani 1 1 d .
H63 H 0.6025 0.6508 0.0062 0.030 Uiso 1 1 calc R
C64 C 0.70595(16) 0.73265(14) -0.02908(7) 0.0233(4) Uani 1 1 d .
H64 H 0.6938 0.6949 -0.0563 0.028 Uiso 1 1 calc R
C65 C 0.77688(16) 0.81518(14) -0.02637(6) 0.0216(3) Uani 1 1 d .
H65 H 0.8114 0.8354 -0.0522 0.026 Uiso 1 1 calc R
C66 C 0.79760(15) 0.86835(14) 0.01393(6) 0.0198(3) Uani 1 1 d .
H66 H 0.8463 0.9247 0.0154 0.024 Uiso 1 1 calc R
C71 C 0.70661(15) 1.03084(14) 0.08810(6) 0.0186(3) Uani 1 1 d .
C72 C 0.75579(16) 1.12470(14) 0.09493(6) 0.0224(4) Uani 1 1 d .
H72 H 0.8326 1.1302 0.1069 0.027 Uiso 1 1 calc R
C73 C 0.69247(18) 1.21086(15) 0.08427(7) 0.0261(4) Uani 1 1 d .
H73 H 0.7265 1.2749 0.0888 0.031 Uiso 1 1 calc R
C74 C 0.58003(18) 1.20342(16) 0.06711(7) 0.0274(4) Uani 1 1 d .
H74 H 0.5368 1.2623 0.0604 0.033 Uiso 1 1 calc R
C75 C 0.53049(17) 1.10965(16) 0.05974(7) 0.0261(4) Uani 1 1 d .
H75 H 0.4538 1.1045 0.0476 0.031 Uiso 1 1 calc R
C76 C 0.59334(16) 1.02363(15) 0.07019(6) 0.0223(4) Uani 1 1 d .
H76 H 0.5595 0.9597 0.0652 0.027 Uiso 1 1 calc R

loop_
_atom_site_aniso_label
_atom_site_aniso_U_11
_atom_site_aniso_U_22
_atom_site_aniso_U_33
_atom_site_aniso_U_23
_atom_site_aniso_U_13
_atom_site_aniso_U_12
Ru1 0.01334(6) 0.01721(6) 0.00962(6) 0.00067(4) -0.00003(4) 0.00116(5)
Cl1 0.02229(19) 0.0248(2) 0.01568(18) -0.00645(15) -0.00138(15) 0.00402(16)
Cl2 0.01878(18) 0.02136(18) 0.01574(17) 0.00290(14) 0.00025(14) -0.00027(14)
N1 0.0138(6) 0.0217(7) 0.0108(6) -0.0003(5) 0.0006(5) 0.0008(5)
C2 0.0227(8) 0.0283(9) 0.0134(7) 0.0024(6) 0.0027(6) 0.0013(7)
C3 0.0440(13) 0.0344(11) 0.0203(9) -0.0060(8) 0.0130(9) -0.0030(9)
N4 0.0388(10) 0.0327(9) 0.0244(8) -0.0115(7) 0.0093(7) -0.0044(8)
C5 0.0235(9) 0.0258(9) 0.0176(8) -0.0059(7) 0.0007(7) -0.0010(7)
C6 0.0167(7) 0.0186(7) 0.0132(7) -0.0015(6) 0.0007(6) 0.0001(6)
C7 0.0287(10) 0.0222(9) 0.0241(9) -0.0058(7) -0.0033(7) 0.0014(7)
C8 0.0426(13) 0.0279(10) 0.0329(11) -0.0103(9) -0.0069(9) 0.0050(9)
C9 0.0526(15) 0.0215(10) 0.0429(13) -0.0096(9) -0.0138(11) 0.0073(10)
C10 0.0461(13) 0.0206(9) 0.0449(13) 0.0018(9) -0.0150(11) 0.0002(9)
C11 0.0355(11) 0.0214(9) 0.0316(10) 0.0030(8) -0.0078(8) -0.0015(8)
C12 0.0265(9) 0.0219(9) 0.0246(9) -0.0011(7) -0.0047(7) -0.0008(7)
C13 0.0156(7) 0.0204(8) 0.0126(7) -0.0001(6) 0.0004(6) -0.0003(6)
C14 0.0195(8) 0.0203(8) 0.0184(8) 0.0026(6) -0.0024(6) -0.0010(6)
C15 0.0255(9) 0.0271(9) 0.0161(8) 0.0067(7) -0.0010(7) -0.0027(7)
C16 0.0241(9) 0.0322(10) 0.0122(7) 0.0039(7) 0.0023(6) -0.0002(7)
C17 0.0194(8) 0.0267(9) 0.0122(7) 0.0006(6) 0.0018(6) 0.0023(7)
C18 0.0135(7) 0.0206(7) 0.0103(7) 0.0017(6) 0.0003(5) 0.0001(6)
P20 0.01442(18) 0.0200(2) 0.01272(18) 0.00226(15) -0.00070(14) 0.00029(15)
C21 0.0146(8) 0.0471(12) 0.0167(8) 0.0114(8) 0.0000(6) 0.0031(8)
C22 0.0196(9) 0.0601(16) 0.0409(13) 0.0331(12) -0.0036(9) -0.0030(10)
C23 0.0252(11) 0.093(2) 0.0579(18) 0.0589(18) 0.0064(11) 0.0113(13)
C24 0.0413(15) 0.132(3) 0.0230(12) 0.0372(16) 0.0050(10) 0.0369(18)
C25 0.0533(17) 0.105(3) 0.0149(10) 0.0022(13) -0.0063(10) 0.0341(17)
C26 0.0332(11) 0.0625(16) 0.0154(9) -0.0009(9) -0.0023(8) 0.0146(11)
C31 0.0140(7) 0.0184(7) 0.0189(8) 0.0016(6) -0.0011(6) -0.0002(6)
C32 0.0263(9) 0.0204(8) 0.0293(10) 0.0039(7) 0.0002(7) 0.0028(7)
C33 0.0339(11) 0.0214(9) 0.0441(13) -0.0002(8) 0.0046(9) 0.0098(8)
C34 0.0248(9) 0.0280(10) 0.0377(11) -0.0064(8) 0.0097(8) 0.0035(8)
C35 0.0208(8) 0.0298(10) 0.0237(9) -0.0006(7) 0.0068(7) -0.0001(7)
C36 0.0194(8) 0.0241(8) 0.0196(8) 0.0034(7) 0.0032(6) 0.0033(7)
C41 0.0199(8) 0.0240(8) 0.0130(7) -0.0036(6) 0.0012(6) -0.0031(6)
C42 0.0237(9) 0.0256(9) 0.0182(8) 0.0009(7) -0.0012(7) -0.0027(7)
C43 0.0346(11) 0.0243(9) 0.0285(10) 0.0013(8) -0.0015(8) -0.0041(8)
C44 0.0368(11) 0.0293(10) 0.0248(10) -0.0041(8) 0.0020(8) -0.0136(9)
C45 0.0254(10) 0.0397(12) 0.0358(11) -0.0137(9) 0.0061(8) -0.0131(9)
C46 0.0209(9) 0.0317(10) 0.0354(11) -0.0124(9) 0.0044(8) -0.0045(8)
P50 0.01354(18) 0.0199(2) 0.01254(18) 0.00218(15) 0.00056(14) 0.00174(15)
C51 0.0147(8) 0.0538(13) 0.0165(8) 0.0143(8) 0.0008(6) 0.0011(8)
C52 0.0316(12) 0.097(2) 0.0184(10) 0.0095(12) 0.0078(8) 0.0203(13)
C53 0.0379(15) 0.172(4) 0.0271(13) 0.032(2) 0.0161(11) 0.031(2)
C54 0.0271(13) 0.187(5) 0.0375(15) 0.056(2) 0.0094(11) -0.001(2)
C55 0.0295(13) 0.110(3) 0.0529(17) 0.0592(19) -0.0099(12) -0.0189(15)
C56 0.0193(9) 0.0612(16) 0.0361(12) 0.0307(11) -0.0052(8) -0.0086(9)
C61 0.0141(7) 0.0159(7) 0.0172(7) 0.0022(6) -0.0004(6) 0.0015(6)
C62 0.0220(8) 0.0176(8) 0.0255(9) 0.0019(7) 0.0046(7) -0.0004(6)
C63 0.0249(9) 0.0154(8) 0.0336(10) -0.0025(7) 0.0015(8) -0.0017(7)
C64 0.0225(9) 0.0205(8) 0.0257(9) -0.0047(7) -0.0016(7) 0.0014(7)
C65 0.0238(8) 0.0231(8) 0.0175(8) 0.0002(6) 0.0003(6) -0.0012(7)
C66 0.0208(8) 0.0203(8) 0.0175(8) 0.0004(6) -0.0004(6) -0.0044(6)
C71 0.0170(7) 0.0226(8) 0.0155(7) -0.0029(6) -0.0007(6) 0.0054(6)
C72 0.0226(8) 0.0237(9) 0.0197(8) -0.0055(7) -0.0031(7) 0.0043(7)
C73 0.0295(10) 0.0221(9) 0.0251(9) -0.0045(7) -0.0037(7) 0.0054(7)
C74 0.0275(10) 0.0257(9) 0.0279(10) -0.0038(8) -0.0018(8) 0.0114(8)
C75 0.0218(9) 0.0283(9) 0.0268(9) -0.0044(8) -0.0028(7) 0.0087(7)
C76 0.0185(8) 0.0260(9) 0.0216(8) -0.0017(7) -0.0013(6) 0.0045(7)

loop_
_atom_type_symbol
_atom_type_description
_atom_type_scat_dispersion_real
_atom_type_scat_dispersion_imag
_atom_type_scat_source
C C 0.0033 0.0016 'International Tables Vol C Tables 4.2.6.8 and 6.1.1.4'
H H 0.0000 0.0000 'International Tables Vol C Tables 4.2.6.8 and 6.1.1.4'
N N 0.0061 0.0033 'International Tables Vol C Tables 4.2.6.8 and 6.1.1.4'
P P 0.1023 0.0942 'International Tables Vol C Tables 4.2.6.8 and 6.1.1.4'
Cl Cl 0.1484 0.1585 'International Tables Vol C Tables 4.2.6.8 and 6.1.1.4'
Ru Ru -1.2594 0.8363 'International Tables Vol C Tables 4.2.6.8 and 6.1.1.4'

loop_
_exptl_crystal_face_index_h
_exptl_crystal_face_index_k
_exptl_crystal_face_index_l
_exptl_crystal_face_perp_dist
0.00 0.00 1.00 0.1300
0.00 0.00 -1.00 0.1400
0.00 1.00 1.00 0.0400
0.00 -1.00 -1.00 0.0400
1.00 0.00 0.00 0.0900
-4.00 0.00 -1.00 0.0600
-1.00 0.00 3.00 0.1000

loop_
_geom_angle_atom_site_label_1
_geom_angle_atom_site_label_2
_geom_angle_atom_site_label_3
_geom_angle
C18 Ru1 N1 78.70(6)
C18 Ru1 Cl1 92.05(5)
N1 Ru1 Cl1 170.75(4)
C18 Ru1 P50 87.30(5)
N1 Ru1 P50 91.79(4)
Cl1 Ru1 P50 87.798(17)
C18 Ru1 P20 92.02(5)
N1 Ru1 P20 90.05(4)
Cl1 Ru1 P20 90.216(17)
P50 Ru1 P20 177.874(16)
C18 Ru1 Cl2 169.43(5)
N1 Ru1 Cl2 90.92(4)
Cl1 Ru1 Cl2 98.323(18)
P50 Ru1 Cl2 91.017(16)
P20 Ru1 Cl2 90.019(16)
C2 N1 C6 116.55(15)
C2 N1 Ru1 128.43(13)
C6 N1 Ru1 115.02(11)
N1 C2 C3 120.39(18)
N4 C3 C2 123.93(18)
C3 N4 C5 116.22(18)
N4 C5 C6 120.53(18)
N4 C5 C7 121.01(18)
C6 C5 C7 118.46(17)
N1 C6 C5 122.24(16)
N1 C6 C13 115.75(15)
C5 C6 C13 122.00(16)
C8 C7 C12 119.5(2)
C8 C7 C5 120.53(19)
C12 C7 C5 119.95(17)
C9 C8 C7 120.7(2)
C8 C9 C10 120.1(2)
C11 C10 C9 120.2(2)
C10 C11 C12 121.0(2)
C11 C12 C7 118.45(19)
C11 C12 C14 121.18(19)
C7 C12 C14 120.36(18)
C14 C13 C18 123.81(15)
C14 C13 C6 120.38(16)
C18 C13 C6 115.80(15)
C15 C14 C13 117.25(17)
C15 C14 C12 124.09(17)
C13 C14 C12 118.66(17)
C16 C15 C14 119.42(17)
C15 C16 C17 122.90(17)
C18 C17 C16 119.89(17)
C17 C18 C13 116.68(15)
C17 C18 Ru1 128.67(13)
C13 C18 Ru1 114.64(11)
C31 P20 C41 99.02(8)
C31 P20 C21 105.13(9)
C41 P20 C21 101.92(9)
C31 P20 Ru1 111.83(6)
C41 P20 Ru1 119.31(6)
C21 P20 Ru1 117.24(6)
C22 C21 C26 118.6(2)
C22 C21 P20 119.96(18)
C26 C21 P20 121.41(18)
C21 C22 C23 120.6(3)
C24 C23 C22 119.8(3)
C25 C24 C23 120.1(2)
C24 C25 C26 120.7(3)
C25 C26 C21 120.2(3)
C32 C31 C36 119.02(17)
C32 C31 P20 125.47(14)
C36 C31 P20 115.51(13)
C33 C32 C31 119.97(19)
C34 C33 C32 120.75(19)
C33 C34 C35 120.01(19)
C34 C35 C36 119.64(19)
C35 C36 C31 120.59(17)
C42 C41 C46 118.93(18)
C42 C41 P20 122.92(14)
C46 C41 P20 118.09(15)
C41 C42 C43 119.90(19)
C44 C43 C42 120.9(2)
C45 C44 C43 119.41(19)
C44 C45 C46 120.1(2)
C45 C46 C41 120.7(2)
C51 P50 C71 101.55(9)
C51 P50 C61 106.55(9)
C71 P50 C61 100.80(8)
C51 P50 Ru1 114.45(6)
C71 P50 Ru1 117.88(6)
C61 P50 Ru1 113.89(6)
C56 C51 C52 117.9(2)
C56 C51 P50 122.06(18)
C52 C51 P50 119.9(2)
C53 C52 C51 120.8(3)
C54 C53 C52 121.1(4)
C53 C54 C55 119.8(3)
C54 C55 C56 120.2(3)
C51 C56 C55 120.1(3)
C66 C61 C62 118.43(16)
C66 C61 P50 116.85(13)
C62 C61 P50 124.71(14)
C63 C62 C61 120.32(17)
C64 C63 C62 120.60(18)
C63 C64 C65 119.43(18)
C64 C65 C66 120.25(18)
C65 C66 C61 120.91(17)
C72 C71 C76 119.50(17)
C72 C71 P50 122.22(13)
C76 C71 P50 118.24(14)
C71 C72 C73 120.08(18)
C74 C73 C72 120.24(19)
C73 C74 C75 120.00(18)
C76 C75 C74 119.94(18)
C75 C76 C71 120.23(19)

loop_
_geom_bond_atom_site_label_1
_geom_bond_atom_site_label_2
_geom_bond_distance
Ru1 C18 2.0491(16)
Ru1 N1 2.1019(14)
Ru1 Cl1 2.3398(5)
Ru1 P50 2.3941(5)
Ru1 P20 2.4204(5)
Ru1 Cl2 2.4457(5)
N1 C2 1.354(2)
N1 C6 1.360(2)
C2 C3 1.383(3)
C3 N4 1.344(3)
N4 C5 1.354(3)
C5 C6 1.406(2)
C5 C7 1.459(3)
C6 C13 1.426(2)
C7 C8 1.413(3)
C7 C12 1.417(3)
C8 C9 1.377(3)
C9 C10 1.402(4)
C10 C11 1.381(3)
C11 C12 1.413(3)
C12 C14 1.465(3)
C13 C14 1.412(2)
C13 C18 1.414(2)
C14 C15 1.403(3)
C15 C16 1.378(3)
C16 C17 1.398(3)
C17 C18 1.396(2)
P20 C31 1.8265(18)
P20 C41 1.8322(19)
P20 C21 1.8364(19)
C21 C22 1.395(3)
C21 C26 1.399(3)
C22 C23 1.400(3)
C23 C24 1.383(5)
C24 C25 1.375(5)
C25 C26 1.390(3)
C31 C32 1.391(3)
C31 C36 1.401(2)
C32 C33 1.387(3)
C33 C34 1.380(3)
C34 C35 1.387(3)
C35 C36 1.388(3)
C41 C42 1.388(3)
C41 C46 1.398(3)
C42 C43 1.390(3)
C43 C44 1.386(3)
C44 C45 1.381(3)
C45 C46 1.387(3)
P50 C51 1.8277(19)
P50 C71 1.8326(18)
P50 C61 1.8350(18)
C51 C56 1.389(3)
C51 C52 1.397(3)
C52 C53 1.384(4)
C53 C54 1.343(7)
C54 C55 1.385(6)
C55 C56 1.400(3)
C61 C66 1.396(2)
C61 C62 1.399(2)
C62 C63 1.395(3)
C63 C64 1.384(3)
C64 C65 1.388(3)
C65 C66 1.390(3)
C71 C72 1.390(3)
C71 C76 1.402(3)
C72 C73 1.394(3)
C73 C74 1.387(3)
C74 C75 1.392(3)
C75 C76 1.389(3)

loop_
_platon_squeeze_void_nr
_platon_squeeze_void_average_x
_platon_squeeze_void_average_y
_platon_squeeze_void_average_z
_platon_squeeze_void_volume
_platon_squeeze_void_count_electrons
_platon_squeeze_void_content
1 0.500 0.500 0.000 437 66 dichloromethane
2 0.500 0.000 0.500 437 64 dichloromethane
